data_7204055
loop_
_publ_author_name
'Osterod, Frank'
'Peters, Lars'
'Kraft, Arno'
'Sano, Takeshi'
'Morrison, John J.'
'Feeder, Neil'
'Holmes, Andrew B.'

_publ_section_title
;
 Luminescent supramolecular assemblies based on hydrogen&#x00AD;bonded
 complexes of stilbenecarboxylic acids and
 dithieno[3,2&#x00AD;b:2',3'&#x00AD;d]thiophene&#x00AD;2&#x00AD;carboxylic
 acids with a tris(imidazoline) base
;
_journal_issue 6
_journal_name_full 'Journal of Materials Chemistry'
_journal_page_first 1625
_journal_paper_doi 10.1039/b009406o
_journal_volume 11
_journal_year 2001
_chemical_formula_moiety
;
C15 H21 N6 3+, (C18 H17 O5 -)3, (C2 H6 O)0.5, (H2 O)4
;
_chemical_formula_sum 'C70 H83 N6 O19.5'
_chemical_formula_weight 1320.42
_chemical_name_systematic
; 
trans-4-[2-(3,4,5-trimethoxyphenyl)vinyl]benzoic acid /
tris(imidazoline), 3:1 complex / ethanol hydrate
;
_space_group_IT_number 14
_symmetry_cell_setting monoclinic
_symmetry_space_group_name_Hall '-P 2yn'
_symmetry_space_group_name_H-M 'P 1 21/n 1'
_atom_sites_solution_hydrogens geom
_atom_sites_solution_primary direct
_atom_sites_solution_secondary difmap
_audit_creation_method SHELXL-97
_cell_angle_alpha 90.00
_cell_angle_beta 105.52(3)
_cell_angle_gamma 90.00
_cell_formula_units_Z 4
_cell_length_a 14.577(2)
_cell_length_b 22.601(4)
_cell_length_c 22.184(3)
_cell_measurement_reflns_used 12965
_cell_measurement_temperature 150(2)
_cell_measurement_theta_max 22.5
_cell_measurement_theta_min 0.93
_cell_volume 7042(2)
_computing_cell_refinement 'Siemens SAINT'
_computing_data_collection 'Siemens SMART'
_computing_data_reduction 'Siemens SAINT'
_computing_publication_material 'SHELXL-97 (Sheldrick, 1997)'
_computing_structure_refinement 'SHELXL-97 (Sheldrick, 1997)'
_computing_structure_solution 'SHELXS-97 (Sheldrick, 1990)'
_diffrn_ambient_temperature 150(2)
_diffrn_measured_fraction_theta_full 0.967
_diffrn_measured_fraction_theta_max 0.967
_diffrn_measurement_device_type 'Siemens SMART CCD diffractometer'
_diffrn_measurement_method '\w rotaion with narrow frames'
_diffrn_radiation_monochromator 'Silicon 111'
_diffrn_radiation_source 'Daresbury SRS Station 9.8'
_diffrn_radiation_type Synchrotron
_diffrn_radiation_wavelength 0.69190
_diffrn_reflns_av_R_equivalents 0.1514
_diffrn_reflns_av_sigmaI/netI 0.2245
_diffrn_reflns_limit_h_max 16
_diffrn_reflns_limit_h_min -16
_diffrn_reflns_limit_k_max 24
_diffrn_reflns_limit_k_min -25
_diffrn_reflns_limit_l_max 20
_diffrn_reflns_limit_l_min -24
_diffrn_reflns_number 27179
_diffrn_reflns_theta_full 22.49
_diffrn_reflns_theta_max 22.49
_diffrn_reflns_theta_min 3.42
_exptl_absorpt_coefficient_mu 0.091
_exptl_absorpt_correction_T_max 0.9982
_exptl_absorpt_correction_T_min 0.9855
_exptl_absorpt_correction_type Sadabs
_exptl_crystal_colour colourless
_exptl_crystal_density_diffrn 1.245
_exptl_crystal_density_method 'not measured'
_exptl_crystal_description needle
_exptl_crystal_F_000 2804
_exptl_crystal_size_max 0.16
_exptl_crystal_size_mid 0.06
_exptl_crystal_size_min 0.02
_refine_diff_density_max 1.846
_refine_diff_density_min -0.542
_refine_diff_density_rms 0.125
_refine_ls_extinction_method none
_refine_ls_goodness_of_fit_ref 1.140
_refine_ls_hydrogen_treatment mixed
_refine_ls_matrix_type full
_refine_ls_number_parameters 408
_refine_ls_number_reflns 9638
_refine_ls_number_restraints 0
_refine_ls_restrained_S_all 1.140
_refine_ls_R_factor_all 0.2761
_refine_ls_R_factor_gt 0.1586
_refine_ls_shift/su_max 0.026
_refine_ls_shift/su_mean 0.000
_refine_ls_structure_factor_coef Fsqd
_refine_ls_weighting_details 'calc w=1/[\s^2^(Fo^2^)+(0.2000P)^2^+0.0000P] where P=(Fo^2^+2Fc^2^)/3'
_refine_ls_weighting_scheme calc
_refine_ls_wR_factor_gt 0.3645
_refine_ls_wR_factor_ref 0.4216
_reflns_number_gt 4163
_reflns_number_total 9638
_reflns_threshold_expression >2sigma(I)
_cod_data_source_file b009406o.txt
_cod_data_source_block 14b
_cod_depositor_comments
;
The following automatic conversions were performed:
'_symmetry_cell_setting' value 'Monoclinic' changed to 'monoclinic'
according to '/home/saulius/struct/CIF-dictionaries/cif_core.dic'
dictionary named 'cif_core.dic' version 2.4.1 from 2010-06-29.

Automatic conversion script
Id: cif_fix_enum 1527 2010-12-29 10:47:43Z saulius 
;
_cod_original_cell_volume 7042.1(18)
_cod_original_sg_symbol_H-M P2(1)/n
_cod_original_formula_sum 'C70 H83 N6 O19.50'
_cod_database_code 7204055

loop_
_symmetry_equiv_pos_as_xyz
'x, y, z'
'-x+1/2, y+1/2, -z+1/2'
'-x, -y, -z'
'x-1/2, -y-1/2, z-1/2'

loop_
_atom_site_label
_atom_site_type_symbol
_atom_site_fract_x
_atom_site_fract_y
_atom_site_fract_z
_atom_site_U_iso_or_equiv
_atom_site_adp_type
_atom_site_occupancy
_atom_site_symmetry_multiplicity
_atom_site_calc_flag
_atom_site_refinement_flags
_atom_site_disorder_assembly
_atom_site_disorder_group
O1 O 0.0323(6) 0.5475(3) 0.7402(4) 0.046(2) Uiso 1 1 d . . .
O2 O 0.0106(6) 0.5813(3) 0.6445(4) 0.043(2) Uiso 1 1 d . . .
O3 O -0.8220(5) 0.5501(3) 0.4922(3) 0.0296(18) Uiso 1 1 d . . .
O4 O -0.8773(5) 0.4783(3) 0.5718(3) 0.0311(19) Uiso 1 1 d . . .
O5 O -0.7551(6) 0.4215(3) 0.6611(4) 0.039(2) Uiso 1 1 d . . .
C1 C -0.0195(8) 0.5587(5) 0.6858(6) 0.032(3) Uiso 1 1 d . . .
C2 C -0.1220(8) 0.5449(5) 0.6726(5) 0.027(3) Uiso 1 1 d . . .
C3 C -0.1872(8) 0.5690(5) 0.6198(5) 0.035(3) Uiso 1 1 d . . .
H3 H -0.1662 0.5937 0.5916 0.042 Uiso 1 1 calc R . .
C4 C -0.2849(9) 0.5555(5) 0.6098(6) 0.046(3) Uiso 1 1 d . . .
H4 H -0.3303 0.5725 0.5752 0.055 Uiso 1 1 calc R . .
C5 C -0.3143(9) 0.5191(5) 0.6486(6) 0.040(3) Uiso 1 1 d . . .
C6 C -0.2510(9) 0.4955(5) 0.7003(6) 0.045(3) Uiso 1 1 d . . .
H6A H -0.2725 0.4703 0.7280 0.054 Uiso 1 1 calc R . .
C7 C -0.1571(9) 0.5088(5) 0.7113(6) 0.043(3) Uiso 1 1 d . . .
H7A H -0.1137 0.4925 0.7473 0.051 Uiso 1 1 calc R . .
C8 C -0.4207(10) 0.5013(6) 0.6411(7) 0.054(4) Uiso 1 1 d . . .
H8A H -0.4347 0.4765 0.6720 0.065 Uiso 1 1 calc R . .
C9 C -0.4875(10) 0.5180(6) 0.5970(7) 0.052(4) Uiso 1 1 d . . .
H9A H -0.4726 0.5420 0.5657 0.062 Uiso 1 1 calc R . .
C10 C -0.5892(8) 0.5031(5) 0.5896(5) 0.032(3) Uiso 1 1 d . . .
C11 C -0.6556(8) 0.5305(5) 0.5427(5) 0.027(3) Uiso 1 1 d . . .
H11A H -0.6356 0.5557 0.5144 0.033 Uiso 1 1 calc R . .
C12 C -0.7518(8) 0.5216(4) 0.5362(5) 0.025(3) Uiso 1 1 d . . .
C13 C -0.7835(7) 0.4849(4) 0.5752(5) 0.019(2) Uiso 1 1 d . . .
C14 C -0.7155(8) 0.4557(4) 0.6241(5) 0.026(3) Uiso 1 1 d . . .
C15 C -0.6202(8) 0.4664(5) 0.6319(5) 0.033(3) Uiso 1 1 d . . .
H15A H -0.5746 0.4490 0.6660 0.039 Uiso 1 1 calc R . .
C16 C -0.7927(9) 0.5830(5) 0.4437(6) 0.045(3) Uiso 1 1 d . . .
H16A H -0.8474 0.6047 0.4178 0.067 Uiso 1 1 calc R . .
H16B H -0.7688 0.5554 0.4174 0.067 Uiso 1 1 calc R . .
H16C H -0.7423 0.6111 0.4634 0.067 Uiso 1 1 calc R . .
C17 C -0.9284(8) 0.4424(5) 0.5189(5) 0.035(3) Uiso 1 1 d . . .
H17A H -0.9948 0.4380 0.5199 0.053 Uiso 1 1 calc R . .
H17B H -0.8986 0.4032 0.5215 0.053 Uiso 1 1 calc R . .
H17C H -0.9261 0.4616 0.4798 0.053 Uiso 1 1 calc R . .
C18 C -0.6872(9) 0.3890(5) 0.7093(6) 0.047(3) Uiso 1 1 d . . .
H18A H -0.7212 0.3663 0.7342 0.070 Uiso 1 1 calc R . .
H18B H -0.6434 0.4168 0.7364 0.070 Uiso 1 1 calc R . .
H18C H -0.6511 0.3619 0.6898 0.070 Uiso 1 1 calc R . .
O6 O 0.5250(6) 0.7242(3) 0.6325(4) 0.043(2) Uiso 1 1 d . . .
O7 O 0.4300(7) 0.6797(4) 0.5514(4) 0.054(2) Uiso 1 1 d . . .
O8 O 1.1530(6) 0.8238(3) 0.4072(4) 0.043(2) Uiso 1 1 d . . .
O9 O 1.1509(6) 0.7386(3) 0.3227(4) 0.036(2) Uiso 1 1 d . . .
O10 O 1.0320(5) 0.6479(3) 0.3089(3) 0.035(2) Uiso 1 1 d . . .
C19 C 0.5076(9) 0.7041(5) 0.5779(6) 0.040(3) Uiso 1 1 d . . .
C20 C 0.5829(8) 0.7072(5) 0.5447(5) 0.032(3) Uiso 1 1 d . . .
C21 C 0.6630(9) 0.7384(5) 0.5654(6) 0.040(3) Uiso 1 1 d . . .
H21A H 0.6707 0.7606 0.6028 0.048 Uiso 1 1 calc R . .
C22 C 0.7346(9) 0.7402(5) 0.5361(6) 0.042(3) Uiso 1 1 d . . .
H22A H 0.7899 0.7636 0.5525 0.051 Uiso 1 1 calc R . .
C23 C 0.7244(8) 0.7071(4) 0.4817(5) 0.025(3) Uiso 1 1 d . . .
C24 C 0.6424(9) 0.6746(6) 0.4584(6) 0.047(3) Uiso 1 1 d . . .
H24A H 0.6345 0.6522 0.4211 0.056 Uiso 1 1 calc R . .
C25 C 0.5712(9) 0.6747(5) 0.4896(6) 0.042(3) Uiso 1 1 d . . .
H25A H 0.5145 0.6526 0.4734 0.051 Uiso 1 1 calc R . .
C26 C 0.7999(8) 0.7057(5) 0.4471(5) 0.031(3) Uiso 1 1 d . . .
H26A H 0.7895 0.6796 0.4124 0.037 Uiso 1 1 calc R . .
C27 C 0.8786(8) 0.7367(4) 0.4600(5) 0.025(3) Uiso 1 1 d . . .
H27A H 0.8908 0.7623 0.4952 0.030 Uiso 1 1 calc R . .
C28 C 0.9482(8) 0.7345(4) 0.4242(5) 0.025(3) Uiso 1 1 d . . .
C29 C 1.0152(8) 0.7806(5) 0.4328(5) 0.027(3) Uiso 1 1 d . . .
H29A H 1.0135 0.8116 0.4614 0.033 Uiso 1 1 calc R . .
C30 C 1.0830(8) 0.7812(4) 0.4002(5) 0.027(3) Uiso 1 1 d . . .
C31 C 1.0850(8) 0.7362(5) 0.3572(5) 0.027(3) Uiso 1 1 d . . .
C32 C 1.0203(8) 0.6905(4) 0.3507(5) 0.026(3) Uiso 1 1 d . . .
C33 C 0.9523(7) 0.6898(4) 0.3825(5) 0.023(3) Uiso 1 1 d . . .
H33A H 0.9074 0.6584 0.3760 0.027 Uiso 1 1 calc R . .
C34 C 1.1532(10) 0.8691(6) 0.4526(6) 0.051(4) Uiso 1 1 d . . .
H34A H 1.2064 0.8962 0.4547 0.076 Uiso 1 1 calc R . .
H34B H 1.1603 0.8509 0.4937 0.076 Uiso 1 1 calc R . .
H34C H 1.0931 0.8910 0.4403 0.076 Uiso 1 1 calc R . .
C35 C 1.2371(11) 0.7098(6) 0.3494(7) 0.064(4) Uiso 1 1 d . . .
H35A H 1.2794 0.7142 0.3220 0.095 Uiso 1 1 calc R . .
H35B H 1.2251 0.6677 0.3546 0.095 Uiso 1 1 calc R . .
H35C H 1.2672 0.7273 0.3903 0.095 Uiso 1 1 calc R . .
C36 C 0.9716(9) 0.5961(5) 0.3024(6) 0.044(3) Uiso 1 1 d . . .
H36A H 0.9850 0.5696 0.2709 0.066 Uiso 1 1 calc R . .
H36B H 0.9046 0.6083 0.2893 0.066 Uiso 1 1 calc R . .
H36C H 0.9842 0.5754 0.3426 0.066 Uiso 1 1 calc R . .
O11 O 0.5319(6) 0.4984(3) 0.9071(4) 0.038(2) Uiso 1 1 d . . .
O12 O 0.6571(6) 0.4808(4) 0.8711(4) 0.047(2) Uiso 1 1 d . . .
O13 O 0.7351(5) 0.1898(3) 1.3475(3) 0.0315(19) Uiso 1 1 d . . .
O14 O 0.9204(5) 0.1936(3) 1.3924(3) 0.0297(19) Uiso 1 1 d . . .
O15 O 1.0320(5) 0.2572(3) 1.3372(3) 0.0329(19) Uiso 1 1 d . . .
C37 C 0.6149(8) 0.4767(5) 0.9113(5) 0.029(3) Uiso 1 1 d . . .
C38 C 0.6590(8) 0.4439(4) 0.9710(5) 0.026(3) Uiso 1 1 d . . .
C39 C 0.7528(9) 0.4237(5) 0.9821(6) 0.039(3) Uiso 1 1 d . . .
H39A H 0.7875 0.4304 0.9521 0.047 Uiso 1 1 calc R . .
C40 C 0.7951(9) 0.3935(5) 1.0376(6) 0.042(3) Uiso 1 1 d . . .
H40A H 0.8604 0.3827 1.0467 0.050 Uiso 1 1 calc R . .
C41 C 0.7431(7) 0.3790(4) 1.0795(5) 0.023(3) Uiso 1 1 d . . .
C42 C 0.6512(7) 0.3994(4) 1.0673(5) 0.022(3) Uiso 1 1 d . . .
H42A H 0.6147 0.3904 1.0958 0.027 Uiso 1 1 calc R . .
C43 C 0.6105(8) 0.4327(4) 1.0149(5) 0.021(2) Uiso 1 1 d . . .
H43A H 0.5480 0.4480 1.0091 0.026 Uiso 1 1 calc R . .
C44 C 0.7899(8) 0.3475(4) 1.1370(5) 0.030(3) Uiso 1 1 d . . .
H44A H 0.8575 0.3458 1.1478 0.036 Uiso 1 1 calc R . .
C45 C 0.7484(8) 0.3215(4) 1.1748(5) 0.022(2) Uiso 1 1 d . . .
H45A H 0.6809 0.3238 1.1646 0.027 Uiso 1 1 calc R . .
C46 C 0.7966(7) 0.2886(4) 1.2327(5) 0.019(2) Uiso 1 1 d . . .
C47 C 0.8941(8) 0.2886(4) 1.2551(5) 0.025(3) Uiso 1 1 d . . .
H47A H 0.9324 0.3098 1.2339 0.030 Uiso 1 1 calc R . .
C48 C 0.9356(8) 0.2574(4) 1.3090(5) 0.025(3) Uiso 1 1 d . . .
C49 C 0.8794(8) 0.2246(4) 1.3374(5) 0.026(3) Uiso 1 1 d . . .
C50 C 0.7844(8) 0.2239(4) 1.3158(5) 0.025(3) Uiso 1 1 d . . .
C51 C 0.7393(7) 0.2569(4) 1.2622(5) 0.020(2) Uiso 1 1 d . . .
H51A H 0.6719 0.2574 1.2467 0.024 Uiso 1 1 calc R . .
C52 C 0.6352(8) 0.1971(5) 1.3332(5) 0.034(3) Uiso 1 1 d . . .
H52A H 0.6101 0.1738 1.3625 0.051 Uiso 1 1 calc R . .
H52B H 0.6061 0.1835 1.2903 0.051 Uiso 1 1 calc R . .
H52C H 0.6201 0.2390 1.3368 0.051 Uiso 1 1 calc R . .
C53 C 0.9829(9) 0.1474(5) 1.3863(6) 0.040(3) Uiso 1 1 d . . .
H53A H 0.9808 0.1159 1.4162 0.060 Uiso 1 1 calc R . .
H53B H 1.0479 0.1629 1.3947 0.060 Uiso 1 1 calc R . .
H53C H 0.9632 0.1315 1.3437 0.060 Uiso 1 1 calc R . .
C54 C 1.0911(9) 0.2871(5) 1.3062(6) 0.045(3) Uiso 1 1 d . . .
H54A H 1.1578 0.2776 1.3264 0.067 Uiso 1 1 calc R . .
H54B H 1.0813 0.3299 1.3083 0.067 Uiso 1 1 calc R . .
H54C H 1.0751 0.2746 1.2623 0.067 Uiso 1 1 calc R . .
C55 C 0.3025(7) 0.6100(4) 0.6742(4) 0.016(2) Uiso 1 1 d . . .
C56 C 0.3984(7) 0.6200(4) 0.6856(5) 0.020(2) Uiso 1 1 d . . .
H56A H 0.4222 0.6445 0.6584 0.024 Uiso 1 1 calc R . .
C57 C 0.4615(8) 0.5934(4) 0.7384(5) 0.024(3) Uiso 1 1 d . . .
C58 C 0.4237(7) 0.5571(4) 0.7776(5) 0.015(2) Uiso 1 1 d . . .
H58A H 0.4652 0.5391 0.8133 0.018 Uiso 1 1 calc R . .
C59 C 0.3274(7) 0.5476(4) 0.7647(5) 0.019(2) Uiso 1 1 d . . .
C60 C 0.2653(8) 0.5740(4) 0.7125(5) 0.021(2) Uiso 1 1 d . . .
H60A H 0.1986 0.5675 0.7034 0.025 Uiso 1 1 calc R . .
C61 C 0.2362(7) 0.6395(4) 0.6196(4) 0.014(2) Uiso 1 1 d . . .
C62 C 0.1009(7) 0.6724(4) 0.5524(5) 0.022(2) Uiso 1 1 d . . .
H62A H 0.0538 0.7008 0.5602 0.026 Uiso 1 1 calc R . .
H62B H 0.0693 0.6463 0.5170 0.026 Uiso 1 1 calc R . .
C63 C 0.1855(7) 0.7043(4) 0.5394(5) 0.022(2) Uiso 1 1 d . . .
H63A H 0.1863 0.6999 0.4951 0.026 Uiso 1 1 calc R . .
H63B H 0.1854 0.7469 0.5498 0.026 Uiso 1 1 calc R . .
C64 C 0.5620(7) 0.6061(4) 0.7520(5) 0.020(2) Uiso 1 1 d . . .
C65 C 0.7036(8) 0.6476(5) 0.7480(5) 0.037(3) Uiso 1 1 d . . .
H65A H 0.7289 0.6873 0.7624 0.044 Uiso 1 1 calc R . .
H65B H 0.7323 0.6340 0.7147 0.044 Uiso 1 1 calc R . .
C66 C 0.7222(9) 0.6042(5) 0.8015(6) 0.038(3) Uiso 1 1 d . . .
H66A H 0.7702 0.5744 0.7980 0.045 Uiso 1 1 calc R . .
H66B H 0.7441 0.6247 0.8423 0.045 Uiso 1 1 calc R . .
C67 C 0.2877(7) 0.5122(4) 0.8064(4) 0.016(2) Uiso 1 1 d . . .
C68 C 0.2839(8) 0.4524(5) 0.8886(5) 0.031(3) Uiso 1 1 d . . .
H68A H 0.2998 0.4670 0.9322 0.037 Uiso 1 1 calc R . .
H68B H 0.2925 0.4089 0.8890 0.037 Uiso 1 1 calc R . .
C69 C 0.1820(8) 0.4697(5) 0.8529(5) 0.033(3) Uiso 1 1 d . . .
H69A H 0.1430 0.4344 0.8365 0.040 Uiso 1 1 calc R . .
H69B H 0.1504 0.4927 0.8796 0.040 Uiso 1 1 calc R . .
N1 N 0.1443(6) 0.6383(3) 0.6079(4) 0.019(2) Uiso 1 1 d . . .
H1A H 0.1126 0.6193 0.6306 0.022 Uiso 1 1 calc R . .
N2 N 0.2656(6) 0.6737(3) 0.5812(4) 0.019(2) Uiso 1 1 d . . .
H2A H 0.3254 0.6778 0.5807 0.022 Uiso 1 1 calc R . .
N3 N 0.6007(6) 0.6481(4) 0.7263(4) 0.025(2) Uiso 1 1 d . . .
H3B H 0.5678 0.6737 0.6991 0.031 Uiso 1 1 calc R . .
N4 N 0.6299(6) 0.5773(4) 0.7942(4) 0.026(2) Uiso 1 1 d . . .
H4B H 0.6197 0.5459 0.8150 0.032 Uiso 1 1 calc R . .
N5 N 0.1986(6) 0.5056(3) 0.8028(4) 0.024(2) Uiso 1 1 d . . .
H5A H 0.1526 0.5212 0.7730 0.029 Uiso 1 1 calc R . .
N6 N 0.3415(6) 0.4809(3) 0.8537(4) 0.023(2) Uiso 1 1 d . . .
H6B H 0.4039 0.4780 0.8623 0.028 Uiso 1 1 calc R . .
C70 C 0.596(3) 0.3736(15) 0.7513(16) 0.085(11) Uiso 0.50 1 d P . .
H70A H 0.6052 0.3452 0.7864 0.102 Uiso 0.50 1 calc PR . .
H70B H 0.6603 0.3858 0.7489 0.102 Uiso 0.50 1 calc PR . .
C71 C 0.550(2) 0.3411(11) 0.6925(12) 0.051(7) Uiso 0.50 1 d P . .
H71A H 0.5893 0.3073 0.6878 0.062 Uiso 0.50 1 calc PR . .
H71B H 0.5423 0.3678 0.6567 0.062 Uiso 0.50 1 calc PR . .
H71C H 0.4870 0.3270 0.6944 0.062 Uiso 0.50 1 calc PR . .
O70 O 0.5549(15) 0.4191(9) 0.7653(10) 0.069(6) Uiso 0.50 1 d P . .
H70 H 0.5878 0.4334 0.7991 0.083 Uiso 0.50 1 calc PR . .
O100 O 0.6081(7) 0.8300(4) 0.6921(5) 0.069(3) Uiso 1 1 d . . .
O101 O -0.0268(9) 0.6026(5) 0.8361(5) 0.088(3) Uiso 1 1 d . . .
O102 O 0.8238(13) 0.4439(8) 0.8443(8) 0.056(5) Uiso 0.50 1 d P . .
O103 O 0.9087(15) 0.5751(9) 1.0158(10) 0.072(6) Uiso 0.50 1 d P . .
O104 O 0.9523(18) 0.5197(10) 0.9187(11) 0.088(7) Uiso 0.50 1 d P A 1
O105 O 0.8571(14) 0.5176(8) 0.8973(9) 0.058(5) Uiso 0.50 1 d P B 2

loop_
_atom_type_symbol
_atom_type_description
_atom_type_scat_dispersion_real
_atom_type_scat_dispersion_imag
_atom_type_scat_source
C C 0.0033 0.0016 'International Tables Vol C Tables 4.2.6.8 and 6.1.1.4'
H H 0.0000 0.0000 'International Tables Vol C Tables 4.2.6.8 and 6.1.1.4'
N N 0.0061 0.0033 'International Tables Vol C Tables 4.2.6.8 and 6.1.1.4'
O O 0.0106 0.0060 'International Tables Vol C Tables 4.2.6.8 and 6.1.1.4'

loop_
_geom_angle_atom_site_label_1
_geom_angle_atom_site_label_2
_geom_angle_atom_site_label_3
_geom_angle
_geom_angle_site_symmetry_1
_geom_angle_site_symmetry_3
_geom_angle_publ_flag
C12 O3 C16 117.0(9) . . ?
C13 O4 C17 113.3(8) . . ?
C14 O5 C18 114.6(9) . . ?
O2 C1 O1 123.6(11) . . ?
O2 C1 C2 118.9(11) . . ?
O1 C1 C2 117.5(10) . . ?
C7 C2 C3 117.8(11) . . ?
C7 C2 C1 121.7(11) . . ?
C3 C2 C1 120.4(10) . . ?
C2 C3 C4 118.4(11) . . ?
C2 C3 H3 120.8 . . ?
C4 C3 H3 120.8 . . ?
C5 C4 C3 120.8(13) . . ?
C5 C4 H4 119.6 . . ?
C3 C4 H4 119.6 . . ?
C4 C5 C6 121.1(13) . . ?
C4 C5 C8 124.4(12) . . ?
C6 C5 C8 114.4(11) . . ?
C7 C6 C5 118.9(12) . . ?
C7 C6 H6A 120.5 . . ?
C5 C6 H6A 120.5 . . ?
C6 C7 C2 122.9(13) . . ?
C6 C7 H7A 118.5 . . ?
C2 C7 H7A 118.5 . . ?
C9 C8 C5 123.4(13) . . ?
C9 C8 H8A 118.3 . . ?
C5 C8 H8A 118.3 . . ?
C8 C9 C10 124.5(14) . . ?
C8 C9 H9A 117.7 . . ?
C10 C9 H9A 117.7 . . ?
C11 C10 C15 119.0(11) . . ?
C11 C10 C9 117.5(11) . . ?
C15 C10 C9 123.2(11) . . ?
C10 C11 C12 120.3(10) . . ?
C10 C11 H11A 119.9 . . ?
C12 C11 H11A 119.9 . . ?
C13 C12 O3 114.9(9) . . ?
C13 C12 C11 121.8(10) . . ?
O3 C12 C11 123.3(9) . . ?
O4 C13 C12 122.6(9) . . ?
O4 C13 C14 118.5(9) . . ?
C12 C13 C14 118.7(10) . . ?
O5 C14 C15 127.0(10) . . ?
O5 C14 C13 113.7(9) . . ?
C15 C14 C13 119.2(10) . . ?
C14 C15 C10 120.8(11) . . ?
C14 C15 H15A 119.6 . . ?
C10 C15 H15A 119.6 . . ?
O3 C16 H16A 109.5 . . ?
O3 C16 H16B 109.5 . . ?
H16A C16 H16B 109.5 . . ?
O3 C16 H16C 109.5 . . ?
H16A C16 H16C 109.5 . . ?
H16B C16 H16C 109.5 . . ?
O4 C17 H17A 109.5 . . ?
O4 C17 H17B 109.5 . . ?
H17A C17 H17B 109.5 . . ?
O4 C17 H17C 109.5 . . ?
H17A C17 H17C 109.5 . . ?
H17B C17 H17C 109.5 . . ?
O5 C18 H18A 109.5 . . ?
O5 C18 H18B 109.5 . . ?
H18A C18 H18B 109.5 . . ?
O5 C18 H18C 109.5 . . ?
H18A C18 H18C 109.5 . . ?
H18B C18 H18C 109.5 . . ?
C30 O8 C34 116.0(9) . . ?
C31 O9 C35 115.3(9) . . ?
C32 O10 C36 116.8(8) . . ?
O6 C19 O7 122.4(11) . . ?
O6 C19 C20 118.7(11) . . ?
O7 C19 C20 118.8(11) . . ?
C21 C20 C25 118.1(11) . . ?
C21 C20 C19 123.3(11) . . ?
C25 C20 C19 118.6(11) . . ?
C20 C21 C22 123.9(12) . . ?
C20 C21 H21A 118.0 . . ?
C22 C21 H21A 118.0 . . ?
C21 C22 C23 118.5(12) . . ?
C21 C22 H22A 120.8 . . ?
C23 C22 H22A 120.8 . . ?
C24 C23 C22 119.4(10) . . ?
C24 C23 C26 118.5(10) . . ?
C22 C23 C26 122.2(10) . . ?
C23 C24 C25 119.9(12) . . ?
C23 C24 H24A 120.0 . . ?
C25 C24 H24A 120.0 . . ?
C24 C25 C20 120.2(12) . . ?
C24 C25 H25A 119.9 . . ?
C20 C25 H25A 119.9 . . ?
C27 C26 C23 126.6(10) . . ?
C27 C26 H26A 116.7 . . ?
C23 C26 H26A 116.7 . . ?
C26 C27 C28 124.4(10) . . ?
C26 C27 H27A 117.8 . . ?
C28 C27 H27A 117.8 . . ?
C33 C28 C29 118.7(9) . . ?
C33 C28 C27 123.6(10) . . ?
C29 C28 C27 117.6(9) . . ?
C30 C29 C28 120.5(10) . . ?
C30 C29 H29A 119.7 . . ?
C28 C29 H29A 119.7 . . ?
C29 C30 O8 124.2(10) . . ?
C29 C30 C31 120.1(10) . . ?
O8 C30 C31 115.7(9) . . ?
O9 C31 C32 122.0(9) . . ?
O9 C31 C30 119.6(9) . . ?
C32 C31 C30 118.4(10) . . ?
C33 C32 O10 125.3(9) . . ?
C33 C32 C31 121.8(10) . . ?
O10 C32 C31 112.9(9) . . ?
C32 C33 C28 120.3(10) . . ?
C32 C33 H33A 119.8 . . ?
C28 C33 H33A 119.8 . . ?
O8 C34 H34A 109.5 . . ?
O8 C34 H34B 109.5 . . ?
H34A C34 H34B 109.5 . . ?
O8 C34 H34C 109.5 . . ?
H34A C34 H34C 109.5 . . ?
H34B C34 H34C 109.5 . . ?
O9 C35 H35A 109.5 . . ?
O9 C35 H35B 109.5 . . ?
H35A C35 H35B 109.5 . . ?
O9 C35 H35C 109.5 . . ?
H35A C35 H35C 109.5 . . ?
H35B C35 H35C 109.5 . . ?
O10 C36 H36A 109.5 . . ?
O10 C36 H36B 109.5 . . ?
H36A C36 H36B 109.5 . . ?
O10 C36 H36C 109.5 . . ?
H36A C36 H36C 109.5 . . ?
H36B C36 H36C 109.5 . . ?
C50 O13 C52 118.0(8) . . ?
C49 O14 C53 114.9(8) . . ?
C48 O15 C54 117.3(9) . . ?
O12 C37 O11 124.6(11) . . ?
O12 C37 C38 120.2(10) . . ?
O11 C37 C38 115.2(9) . . ?
C43 C38 C39 118.7(10) . . ?
C43 C38 C37 122.4(10) . . ?
C39 C38 C37 118.9(10) . . ?
C38 C39 C40 119.6(11) . . ?
C38 C39 H39A 120.2 . . ?
C40 C39 H39A 120.2 . . ?
C41 C40 C39 120.9(12) . . ?
C41 C40 H40A 119.6 . . ?
C39 C40 H40A 119.6 . . ?
C42 C41 C40 117.9(10) . . ?
C42 C41 C44 122.6(9) . . ?
C40 C41 C44 119.3(10) . . ?
C41 C42 C43 121.8(10) . . ?
C41 C42 H42A 119.1 . . ?
C43 C42 H42A 119.1 . . ?
C38 C43 C42 120.9(10) . . ?
C38 C43 H43A 119.6 . . ?
C42 C43 H43A 119.6 . . ?
C45 C44 C41 126.5(11) . . ?
C45 C44 H44A 116.8 . . ?
C41 C44 H44A 116.8 . . ?
C44 C45 C46 126.1(10) . . ?
C44 C45 H45A 117.0 . . ?
C46 C45 H45A 117.0 . . ?
C47 C46 C51 121.5(9) . . ?
C47 C46 C45 121.1(9) . . ?
C51 C46 C45 117.4(9) . . ?
C46 C47 C48 118.9(10) . . ?
C46 C47 H47A 120.5 . . ?
C48 C47 H47A 120.5 . . ?
C49 C48 O15 116.8(9) . . ?
C49 C48 C47 119.7(10) . . ?
O15 C48 C47 123.5(9) . . ?
C50 C49 C48 121.8(10) . . ?
C50 C49 O14 117.9(9) . . ?
C48 C49 O14 120.1(10) . . ?
C49 C50 O13 117.2(9) . . ?
C49 C50 C51 120.1(10) . . ?
O13 C50 C51 122.8(10) . . ?
C46 C51 C50 117.9(10) . . ?
C46 C51 H51A 121.1 . . ?
C50 C51 H51A 121.1 . . ?
O13 C52 H52A 109.5 . . ?
O13 C52 H52B 109.5 . . ?
H52A C52 H52B 109.5 . . ?
O13 C52 H52C 109.5 . . ?
H52A C52 H52C 109.5 . . ?
H52B C52 H52C 109.5 . . ?
O14 C53 H53A 109.5 . . ?
O14 C53 H53B 109.5 . . ?
H53A C53 H53B 109.5 . . ?
O14 C53 H53C 109.5 . . ?
H53A C53 H53C 109.5 . . ?
H53B C53 H53C 109.5 . . ?
O15 C54 H54A 109.5 . . ?
O15 C54 H54B 109.5 . . ?
H54A C54 H54B 109.5 . . ?
O15 C54 H54C 109.5 . . ?
H54A C54 H54C 109.5 . . ?
H54B C54 H54C 109.5 . . ?
C56 C55 C60 122.0(10) . . ?
C56 C55 C61 118.9(8) . . ?
C60 C55 C61 119.0(9) . . ?
C55 C56 C57 119.2(9) . . ?
C55 C56 H56A 120.4 . . ?
C57 C56 H56A 120.4 . . ?
C58 C57 C56 118.9(10) . . ?
C58 C57 C64 122.0(10) . . ?
C56 C57 C64 119.1(9) . . ?
C59 C58 C57 120.6(10) . . ?
C59 C58 H58A 119.7 . . ?
C57 C58 H58A 119.7 . . ?
C58 C59 C60 120.3(9) . . ?
C58 C59 C67 120.8(9) . . ?
C60 C59 C67 118.9(9) . . ?
C55 C60 C59 119.1(10) . . ?
C55 C60 H60A 120.5 . . ?
C59 C60 H60A 120.5 . . ?
N1 C61 N2 112.7(9) . . ?
N1 C61 C55 124.3(8) . . ?
N2 C61 C55 122.7(9) . . ?
N1 C62 C63 102.8(8) . . ?
N1 C62 H62A 111.2 . . ?
C63 C62 H62A 111.2 . . ?
N1 C62 H62B 111.2 . . ?
C63 C62 H62B 111.2 . . ?
H62A C62 H62B 109.1 . . ?
N2 C63 C62 101.9(8) . . ?
N2 C63 H63A 111.4 . . ?
C62 C63 H63A 111.4 . . ?
N2 C63 H63B 111.4 . . ?
C62 C63 H63B 111.4 . . ?
H63A C63 H63B 109.2 . . ?
N3 C64 N4 109.5(9) . . ?
N3 C64 C57 125.8(10) . . ?
N4 C64 C57 124.8(9) . . ?
N3 C65 C66 102.6(9) . . ?
N3 C65 H65A 111.3 . . ?
C66 C65 H65A 111.3 . . ?
N3 C65 H65B 111.3 . . ?
C66 C65 H65B 111.3 . . ?
H65A C65 H65B 109.2 . . ?
N4 C66 C65 102.7(10) . . ?
N4 C66 H66A 111.2 . . ?
C65 C66 H66A 111.2 . . ?
N4 C66 H66B 111.2 . . ?
C65 C66 H66B 111.2 . . ?
H66A C66 H66B 109.1 . . ?
N5 C67 N6 111.0(9) . . ?
N5 C67 C59 126.2(9) . . ?
N6 C67 C59 122.8(9) . . ?
N6 C68 C69 103.4(9) . . ?
N6 C68 H68A 111.1 . . ?
C69 C68 H68A 111.1 . . ?
N6 C68 H68B 111.1 . . ?
C69 C68 H68B 111.1 . . ?
H68A C68 H68B 109.0 . . ?
N5 C69 C68 101.6(8) . . ?
N5 C69 H69A 111.5 . . ?
C68 C69 H69A 111.5 . . ?
N5 C69 H69B 111.5 . . ?
C68 C69 H69B 111.5 . . ?
H69A C69 H69B 109.3 . . ?
C61 N1 C62 110.5(8) . . ?
C61 N1 H1A 124.7 . . ?
C62 N1 H1A 124.7 . . ?
C61 N2 C63 110.5(8) . . ?
C61 N2 H2A 124.8 . . ?
C63 N2 H2A 124.8 . . ?
C64 N3 C65 112.3(9) . . ?
C64 N3 H3B 123.9 . . ?
C65 N3 H3B 123.9 . . ?
C64 N4 C66 111.6(9) . . ?
C64 N4 H4B 124.2 . . ?
C66 N4 H4B 124.2 . . ?
C67 N5 C69 113.0(9) . . ?
C67 N5 H5A 123.5 . . ?
C69 N5 H5A 123.5 . . ?
C67 N6 C68 110.9(9) . . ?
C67 N6 H6B 124.6 . . ?
C68 N6 H6B 124.6 . . ?
O70 C70 C71 118(3) . . ?
O70 C70 H70A 107.7 . . ?
C71 C70 H70A 107.7 . . ?
O70 C70 H70B 107.7 . . ?
C71 C70 H70B 107.7 . . ?
H70A C70 H70B 107.1 . . ?
C70 C71 H71A 109.5 . . ?
C70 C71 H71B 109.5 . . ?
H71A C71 H71B 109.5 . . ?
C70 C71 H71C 109.5 . . ?
H71A C71 H71C 109.5 . . ?
H71B C71 H71C 109.5 . . ?
C70 O70 H70 109.5 . . ?

loop_
_geom_bond_atom_site_label_1
_geom_bond_atom_site_label_2
_geom_bond_distance
_geom_bond_site_symmetry_2
_geom_bond_publ_flag
O1 C1 1.266(13) . ?
O2 C1 1.229(12) . ?
O3 C12 1.371(12) . ?
O3 C16 1.463(13) . ?
O4 C13 1.357(12) . ?
O4 C17 1.457(13) . ?
O5 C14 1.363(12) . ?
O5 C18 1.447(14) . ?
C1 C2 1.476(15) . ?
C2 C7 1.378(15) . ?
C2 C3 1.406(15) . ?
C3 C4 1.415(16) . ?
C3 H3 0.9500 . ?
C4 C5 1.342(16) . ?
C4 H4 0.9500 . ?
C5 C6 1.373(17) . ?
C5 C8 1.568(18) . ?
C6 C7 1.358(17) . ?
C6 H6A 0.9500 . ?
C7 H7A 0.9500 . ?
C8 C9 1.241(18) . ?
C8 H8A 0.9500 . ?
C9 C10 1.487(17) . ?
C9 H9A 0.9500 . ?
C10 C11 1.365(15) . ?
C10 C15 1.412(15) . ?
C11 C12 1.386(14) . ?
C11 H11A 0.9500 . ?
C12 C13 1.365(13) . ?
C13 C14 1.422(14) . ?
C14 C15 1.375(15) . ?
C15 H15A 0.9500 . ?
C16 H16A 0.9800 . ?
C16 H16B 0.9800 . ?
C16 H16C 0.9800 . ?
C17 H17A 0.9800 . ?
C17 H17B 0.9800 . ?
C17 H17C 0.9800 . ?
C18 H18A 0.9800 . ?
C18 H18B 0.9800 . ?
C18 H18C 0.9800 . ?
O6 C19 1.254(13) . ?
O7 C19 1.256(14) . ?
O8 C30 1.380(13) . ?
O8 C34 1.434(14) . ?
O9 C31 1.379(12) . ?
O9 C35 1.398(15) . ?
O10 C32 1.379(12) . ?
O10 C36 1.449(13) . ?
C19 C20 1.479(16) . ?
C20 C21 1.336(15) . ?
C20 C25 1.395(16) . ?
C21 C22 1.371(16) . ?
C21 H21A 0.9500 . ?
C22 C23 1.394(15) . ?
C22 H22A 0.9500 . ?
C23 C24 1.381(16) . ?
C23 C26 1.500(15) . ?
C24 C25 1.394(16) . ?
C24 H24A 0.9500 . ?
C25 H25A 0.9500 . ?
C26 C27 1.309(14) . ?
C26 H26A 0.9500 . ?
C27 C28 1.448(14) . ?
C27 H27A 0.9500 . ?
C28 C33 1.382(14) . ?
C28 C29 1.405(14) . ?
C29 C30 1.373(14) . ?
C29 H29A 0.9500 . ?
C30 C31 1.401(14) . ?
C31 C32 1.380(14) . ?
C32 C33 1.362(14) . ?
C33 H33A 0.9500 . ?
C34 H34A 0.9800 . ?
C34 H34B 0.9800 . ?
C34 H34C 0.9800 . ?
C35 H35A 0.9800 . ?
C35 H35B 0.9800 . ?
C35 H35C 0.9800 . ?
C36 H36A 0.9800 . ?
C36 H36B 0.9800 . ?
C36 H36C 0.9800 . ?
O11 C37 1.285(12) . ?
O12 C37 1.216(12) . ?
O13 C50 1.369(12) . ?
O13 C52 1.416(13) . ?
O14 C49 1.395(12) . ?
O14 C53 1.417(13) . ?
O15 C48 1.377(12) . ?
O15 C54 1.411(13) . ?
C37 C38 1.503(15) . ?
C38 C43 1.372(14) . ?
C38 C39 1.399(15) . ?
C39 C40 1.400(16) . ?
C39 H39A 0.9500 . ?
C40 C41 1.387(15) . ?
C40 H40A 0.9500 . ?
C41 C42 1.375(14) . ?
C41 C44 1.461(15) . ?
C42 C43 1.378(14) . ?
C42 H42A 0.9500 . ?
C43 H43A 0.9500 . ?
C44 C45 1.299(14) . ?
C44 H44A 0.9500 . ?
C45 C46 1.486(14) . ?
C45 H45A 0.9500 . ?
C46 C47 1.375(14) . ?
C46 C51 1.390(13) . ?
C47 C48 1.382(14) . ?
C47 H47A 0.9500 . ?
C48 C49 1.376(14) . ?
C49 C50 1.338(15) . ?
C50 C51 1.408(14) . ?
C51 H51A 0.9500 . ?
C52 H52A 0.9800 . ?
C52 H52B 0.9800 . ?
C52 H52C 0.9800 . ?
C53 H53A 0.9800 . ?
C53 H53B 0.9800 . ?
C53 H53C 0.9800 . ?
C54 H54A 0.9800 . ?
C54 H54B 0.9800 . ?
C54 H54C 0.9800 . ?
C55 C56 1.370(13) . ?
C55 C60 1.386(13) . ?
C55 C61 1.491(13) . ?
C56 C57 1.416(14) . ?
C56 H56A 0.9500 . ?
C57 C58 1.410(13) . ?
C57 C64 1.444(14) . ?
C58 C59 1.373(13) . ?
C58 H58A 0.9500 . ?
C59 C60 1.399(14) . ?
C59 C67 1.453(13) . ?
C60 H60A 0.9500 . ?
C61 N1 1.295(12) . ?
C61 N2 1.304(11) . ?
C62 N1 1.448(12) . ?
C62 C63 1.521(13) . ?
C62 H62A 0.9900 . ?
C62 H62B 0.9900 . ?
C63 N2 1.456(12) . ?
C63 H63A 0.9900 . ?
C63 H63B 0.9900 . ?
C64 N3 1.310(12) . ?
C64 N4 1.335(13) . ?
C65 N3 1.448(14) . ?
C65 C66 1.508(15) . ?
C65 H65A 0.9900 . ?
C65 H65B 0.9900 . ?
C66 N4 1.445(14) . ?
C66 H66A 0.9900 . ?
C66 H66B 0.9900 . ?
C67 N5 1.289(12) . ?
C67 N6 1.333(12) . ?
C68 N6 1.438(13) . ?
C68 C69 1.535(15) . ?
C68 H68A 0.9900 . ?
C68 H68B 0.9900 . ?
C69 N5 1.448(13) . ?
C69 H69A 0.9900 . ?
C69 H69B 0.9900 . ?
N1 H1A 0.8800 . ?
N2 H2A 0.8800 . ?
N3 H3B 0.8800 . ?
N4 H4B 0.8800 . ?
N5 H5A 0.8800 . ?
N6 H6B 0.8800 . ?
C70 O70 1.27(3) . ?
C70 C71 1.49(4) . ?
C70 H70A 0.9900 . ?
C70 H70B 0.9900 . ?
C71 H71A 0.9800 . ?
C71 H71B 0.9800 . ?
C71 H71C 0.9800 . ?
O70 H70 0.8400 . ?

loop_
_geom_torsion_atom_site_label_1
_geom_torsion_atom_site_label_2
_geom_torsion_atom_site_label_3
_geom_torsion_atom_site_label_4
_geom_torsion
_geom_torsion_site_symmetry_1
_geom_torsion_site_symmetry_2
_geom_torsion_site_symmetry_3
_geom_torsion_site_symmetry_4
_geom_torsion_publ_flag
O2 C1 C2 C7 166.2(10) . . . . ?
O1 C1 C2 C7 -15.3(16) . . . . ?
O2 C1 C2 C3 -14.5(16) . . . . ?
O1 C1 C2 C3 164.0(10) . . . . ?
C7 C2 C3 C4 0.7(16) . . . . ?
C1 C2 C3 C4 -178.6(10) . . . . ?
C2 C3 C4 C5 -2.1(17) . . . . ?
C3 C4 C5 C6 2.4(19) . . . . ?
C3 C4 C5 C8 -179.7(11) . . . . ?
C4 C5 C6 C7 -1.2(19) . . . . ?
C8 C5 C6 C7 -179.3(11) . . . . ?
C5 C6 C7 C2 -0.3(18) . . . . ?
C3 C2 C7 C6 0.5(17) . . . . ?
C1 C2 C7 C6 179.8(11) . . . . ?
C4 C5 C8 C9 3(2) . . . . ?
C6 C5 C8 C9 -179.4(13) . . . . ?
C5 C8 C9 C10 -178.4(11) . . . . ?
C8 C9 C10 C11 172.3(13) . . . . ?
C8 C9 C10 C15 -2(2) . . . . ?
C15 C10 C11 C12 -1.0(16) . . . . ?
C9 C10 C11 C12 -175.4(10) . . . . ?
C16 O3 C12 C13 -171.3(9) . . . . ?
C16 O3 C12 C11 10.8(14) . . . . ?
C10 C11 C12 C13 -1.2(16) . . . . ?
C10 C11 C12 O3 176.6(9) . . . . ?
C17 O4 C13 C12 75.3(12) . . . . ?
C17 O4 C13 C14 -109.4(10) . . . . ?
O3 C12 C13 O4 -1.8(14) . . . . ?
C11 C12 C13 O4 176.1(9) . . . . ?
O3 C12 C13 C14 -177.1(8) . . . . ?
C11 C12 C13 C14 0.8(15) . . . . ?
C18 O5 C14 C15 -6.8(15) . . . . ?
C18 O5 C14 C13 177.1(9) . . . . ?
O4 C13 C14 O5 2.7(13) . . . . ?
C12 C13 C14 O5 178.3(9) . . . . ?
O4 C13 C14 C15 -173.7(9) . . . . ?
C12 C13 C14 C15 1.8(15) . . . . ?
O5 C14 C15 C10 -179.9(10) . . . . ?
C13 C14 C15 C10 -3.9(15) . . . . ?
C11 C10 C15 C14 3.6(16) . . . . ?
C9 C10 C15 C14 177.7(11) . . . . ?
O6 C19 C20 C21 -11.0(18) . . . . ?
O7 C19 C20 C21 171.5(11) . . . . ?
O6 C19 C20 C25 167.4(11) . . . . ?
O7 C19 C20 C25 -10.1(17) . . . . ?
C25 C20 C21 C22 -0.3(18) . . . . ?
C19 C20 C21 C22 178.0(11) . . . . ?
C20 C21 C22 C23 -0.8(19) . . . . ?
C21 C22 C23 C24 1.3(17) . . . . ?
C21 C22 C23 C26 -178.9(11) . . . . ?
C22 C23 C24 C25 -0.6(18) . . . . ?
C26 C23 C24 C25 179.5(10) . . . . ?
C23 C24 C25 C20 -0.5(18) . . . . ?
C21 C20 C25 C24 1.0(18) . . . . ?
C19 C20 C25 C24 -177.4(11) . . . . ?
C24 C23 C26 C27 175.0(11) . . . . ?
C22 C23 C26 C27 -4.8(18) . . . . ?
C23 C26 C27 C28 -178.5(10) . . . . ?
C26 C27 C28 C33 -16.8(17) . . . . ?
C26 C27 C28 C29 163.5(11) . . . . ?
C33 C28 C29 C30 0.3(16) . . . . ?
C27 C28 C29 C30 -180.0(10) . . . . ?
C28 C29 C30 O8 -178.0(10) . . . . ?
C28 C29 C30 C31 1.0(16) . . . . ?
C34 O8 C30 C29 0.9(16) . . . . ?
C34 O8 C30 C31 -178.2(10) . . . . ?
C35 O9 C31 C32 -88.6(13) . . . . ?
C35 O9 C31 C30 91.4(13) . . . . ?
C29 C30 C31 O9 177.2(10) . . . . ?
O8 C30 C31 O9 -3.7(15) . . . . ?
C29 C30 C31 C32 -2.8(16) . . . . ?
O8 C30 C31 C32 176.4(9) . . . . ?
C36 O10 C32 C33 -5.1(15) . . . . ?
C36 O10 C32 C31 175.7(10) . . . . ?
O9 C31 C32 C33 -176.6(10) . . . . ?
C30 C31 C32 C33 3.3(16) . . . . ?
O9 C31 C32 O10 2.6(15) . . . . ?
C30 C31 C32 O10 -177.5(9) . . . . ?
O10 C32 C33 C28 178.8(10) . . . . ?
C31 C32 C33 C28 -2.1(16) . . . . ?
C29 C28 C33 C32 0.2(16) . . . . ?
C27 C28 C33 C32 -179.5(10) . . . . ?
O12 C37 C38 C43 -173.0(10) . . . . ?
O11 C37 C38 C43 6.5(15) . . . . ?
O12 C37 C38 C39 6.5(16) . . . . ?
O11 C37 C38 C39 -174.0(10) . . . . ?
C43 C38 C39 C40 -1.0(16) . . . . ?
C37 C38 C39 C40 179.6(10) . . . . ?
C38 C39 C40 C41 5.3(17) . . . . ?
C39 C40 C41 C42 -5.2(16) . . . . ?
C39 C40 C41 C44 -179.9(10) . . . . ?
C40 C41 C42 C43 0.8(15) . . . . ?
C44 C41 C42 C43 175.4(10) . . . . ?
C39 C38 C43 C42 -3.4(16) . . . . ?
C37 C38 C43 C42 176.1(9) . . . . ?
C41 C42 C43 C38 3.5(16) . . . . ?
C42 C41 C44 C45 19.1(17) . . . . ?
C40 C41 C44 C45 -166.5(11) . . . . ?
C41 C44 C45 C46 178.8(9) . . . . ?
C44 C45 C46 C47 7.5(16) . . . . ?
C44 C45 C46 C51 -171.2(10) . . . . ?
C51 C46 C47 C48 -1.4(15) . . . . ?
C45 C46 C47 C48 180.0(9) . . . . ?
C54 O15 C48 C49 175.5(9) . . . . ?
C54 O15 C48 C47 -4.9(14) . . . . ?
C46 C47 C48 C49 3.2(15) . . . . ?
C46 C47 C48 O15 -176.3(9) . . . . ?
O15 C48 C49 C50 176.7(9) . . . . ?
C47 C48 C49 C50 -2.9(16) . . . . ?
O15 C48 C49 O14 0.6(14) . . . . ?
C47 C48 C49 O14 -178.9(9) . . . . ?
C53 O14 C49 C50 119.2(11) . . . . ?
C53 O14 C49 C48 -64.7(12) . . . . ?
C48 C49 C50 O13 -180.0(9) . . . . ?
O14 C49 C50 O13 -3.9(14) . . . . ?
C48 C49 C50 C51 0.7(16) . . . . ?
O14 C49 C50 C51 176.8(9) . . . . ?
C52 O13 C50 C49 168.1(9) . . . . ?
C52 O13 C50 C51 -12.5(14) . . . . ?
C47 C46 C51 C50 -0.7(14) . . . . ?
C45 C46 C51 C50 177.9(9) . . . . ?
C49 C50 C51 C46 1.1(15) . . . . ?
O13 C50 C51 C46 -178.2(9) . . . . ?
C60 C55 C56 C57 -0.7(14) . . . . ?
C61 C55 C56 C57 178.2(8) . . . . ?
C55 C56 C57 C58 0.3(14) . . . . ?
C55 C56 C57 C64 -177.3(9) . . . . ?
C56 C57 C58 C59 0.2(14) . . . . ?
C64 C57 C58 C59 177.7(9) . . . . ?
C57 C58 C59 C60 -0.3(14) . . . . ?
C57 C58 C59 C67 -177.4(9) . . . . ?
C56 C55 C60 C59 0.6(14) . . . . ?
C61 C55 C60 C59 -178.3(8) . . . . ?
C58 C59 C60 C55 -0.1(14) . . . . ?
C67 C59 C60 C55 177.1(9) . . . . ?
C56 C55 C61 N1 -172.6(9) . . . . ?
C60 C55 C61 N1 6.3(14) . . . . ?
C56 C55 C61 N2 1.4(14) . . . . ?
C60 C55 C61 N2 -179.6(9) . . . . ?
N1 C62 C63 N2 11.8(9) . . . . ?
C58 C57 C64 N3 -165.0(9) . . . . ?
C56 C57 C64 N3 12.5(15) . . . . ?
C58 C57 C64 N4 13.2(15) . . . . ?
C56 C57 C64 N4 -169.3(9) . . . . ?
N3 C65 C66 N4 11.6(11) . . . . ?
C58 C59 C67 N5 172.0(9) . . . . ?
C60 C59 C67 N5 -5.2(15) . . . . ?
C58 C59 C67 N6 -9.4(14) . . . . ?
C60 C59 C67 N6 173.4(9) . . . . ?
N6 C68 C69 N5 0.1(10) . . . . ?
N2 C61 N1 C62 4.1(11) . . . . ?
C55 C61 N1 C62 178.6(8) . . . . ?
C63 C62 N1 C61 -10.2(10) . . . . ?
N1 C61 N2 C63 4.6(11) . . . . ?
C55 C61 N2 C63 -170.1(8) . . . . ?
C62 C63 N2 C61 -10.4(10) . . . . ?
N4 C64 N3 C65 4.1(12) . . . . ?
C57 C64 N3 C65 -177.4(10) . . . . ?
C66 C65 N3 C64 -10.2(12) . . . . ?
N3 C64 N4 C66 4.4(12) . . . . ?
C57 C64 N4 C66 -174.1(9) . . . . ?
C65 C66 N4 C64 -10.4(11) . . . . ?
N6 C67 N5 C69 3.9(12) . . . . ?
C59 C67 N5 C69 -177.4(9) . . . . ?
C68 C69 N5 C67 -2.4(11) . . . . ?
N5 C67 N6 C68 -3.8(11) . . . . ?
C59 C67 N6 C68 177.5(9) . . . . ?
C69 C68 N6 C67 2.1(11) . . . . ?
